data_2227475
loop_
_publ_author_name
'Goh, Jia Hao'
'Fun, Hoong-Kun'
Nithinchandra
'Kalluraya, B.'

_publ_section_title
;
 4-{3-[(2-Isopropyl-5-methylphenoxy)methyl]-7<i>H</i>-1,2,4-triazolo[3,4-<i>b</i>][1,3,4]thiadiazin-6-yl}-3-(<i>p</i>-tolyl)sydnone
;
_journal_coeditor_code HB5569
_journal_issue 9
_journal_name_full 'Acta Crystallographica Section E'
_journal_page_first o2198
_journal_page_last o2199
_journal_paper_doi 10.1107/S1600536810030205
_journal_volume 66
_journal_year 2010
_chemical_formula_iupac 'C24 H24 N6 O3 S'
_chemical_formula_moiety 'C24 H24 N6 O3 S'
_chemical_formula_sum 'C24 H24 N6 O3 S'
_chemical_formula_weight 476.55
_chemical_name_common
;
4-{3-[(2-Isopropyl-5-methylphenoxy)methyl]-7<i>H</i>-1,2,4-triazolo[3,4-
<i>b</i>][1,3,4]thiadiazin-6-yl}-3-(<i>p</i>-tolyl)sydnone
;
_chemical_name_systematic
;
4-{3-[(2-isopropyl-5-methylphenoxy)methyl]-7<i>H</i>-1,2,4-triazolo[3,4-
<i>b</i>][1,3,4]thiadiazin-6-yl}-3-(4-methylphenyl)-1,2,3-oxadiazol-3-ium-
5-olate
;
_space_group_IT_number 14
_symmetry_cell_setting monoclinic
_symmetry_space_group_name_Hall '-P 2ybc'
_symmetry_space_group_name_H-M 'P 1 21/c 1'
_atom_sites_solution_hydrogens geom
_atom_sites_solution_primary direct
_atom_sites_solution_secondary difmap
_audit_creation_method SHELXL-97
_cell_angle_alpha 90.00
_cell_angle_beta 106.9910(10)
_cell_angle_gamma 90.00
_cell_formula_units_Z 4
_cell_length_a 16.7814(3)
_cell_length_b 7.29010(10)
_cell_length_c 20.2221(3)
_cell_measurement_reflns_used 3586
_cell_measurement_temperature 100.00(10)
_cell_measurement_theta_max 29.95
_cell_measurement_theta_min 3.74
_cell_volume 2365.95(7)
_computing_cell_refinement 'SAINT (Bruker, 2009)'
_computing_data_collection 'APEX2 (Bruker, 2009)'
_computing_data_reduction 'SAINT (Bruker, 2009)'
_computing_molecular_graphics 'SHELXTL (Sheldrick, 2008)'
_computing_publication_material
;
SHELXTL (Sheldrick, 2008) and PLATON (Spek, 2009)
;
_computing_structure_refinement 'SHELXTL (Sheldrick, 2008)'
_computing_structure_solution 'SHELXTL (Sheldrick, 2008)'
_diffrn_ambient_temperature 100.00(10)
_diffrn_measured_fraction_theta_full 0.985
_diffrn_measured_fraction_theta_max 0.985
_diffrn_measurement_device_type 'Bruker SMART APEXII CCD'
_diffrn_measurement_method '\f and \w scans'
_diffrn_radiation_monochromator graphite
_diffrn_radiation_source 'fine-focus sealed tube'
_diffrn_radiation_type MoK\a
_diffrn_radiation_wavelength 0.71073
_diffrn_reflns_av_R_equivalents 0.0532
_diffrn_reflns_av_sigmaI/netI 0.0626
_diffrn_reflns_limit_h_max 23
_diffrn_reflns_limit_h_min -23
_diffrn_reflns_limit_k_max 9
_diffrn_reflns_limit_k_min -10
_diffrn_reflns_limit_l_max 26
_diffrn_reflns_limit_l_min -28
_diffrn_reflns_number 20258
_diffrn_reflns_theta_full 30.16
_diffrn_reflns_theta_max 30.16
_diffrn_reflns_theta_min 3.50
_diffrn_standards_number 0
_exptl_absorpt_coefficient_mu 0.176
_exptl_absorpt_correction_T_max 0.988
_exptl_absorpt_correction_T_min 0.958
_exptl_absorpt_correction_type multi-scan
_exptl_absorpt_process_details '(<i>SADABS</i>; Bruker, 2009)'
_exptl_crystal_colour yellow
_exptl_crystal_density_diffrn 1.338
_exptl_crystal_density_method 'not measured'
_exptl_crystal_description plate
_exptl_crystal_F_000 1000
_exptl_crystal_size_max 0.25
_exptl_crystal_size_mid 0.21
_exptl_crystal_size_min 0.07
_refine_diff_density_max 0.681
_refine_diff_density_min -0.602
_refine_ls_extinction_method none
_refine_ls_goodness_of_fit_ref 1.043
_refine_ls_hydrogen_treatment constr
_refine_ls_matrix_type full
_refine_ls_number_parameters 314
_refine_ls_number_reflns 6897
_refine_ls_number_restraints 0
_refine_ls_restrained_S_all 1.043
_refine_ls_R_factor_all 0.0872
_refine_ls_R_factor_gt 0.0565
_refine_ls_shift/su_max 0.002
_refine_ls_shift/su_mean 0.000
_refine_ls_structure_factor_coef Fsqd
_refine_ls_weighting_details 'calc w=1/[\s^2^(Fo^2^)+(0.0787P)^2^+0.8879P] where P=(Fo^2^+2Fc^2^)/3'
_refine_ls_weighting_scheme calc
_refine_ls_wR_factor_gt 0.1389
_refine_ls_wR_factor_ref 0.1616
_reflns_number_gt 4836
_reflns_number_total 6897
_reflns_threshold_expression I>2\s(I)
_cod_data_source_file hb5569.cif
_cod_data_source_block I
_cod_original_cell_volume 2365.95(6)
_cod_original_sg_symbol_H-M 'P 21/c'
_cod_database_code 2227475
_cod_database_fobs_code 2227475

loop_
_symmetry_equiv_pos_as_xyz
'x, y, z'
'-x, y+1/2, -z+1/2'
'-x, -y, -z'
'x, -y-1/2, z-1/2'

loop_
_atom_site_type_symbol
_atom_site_label
_atom_site_fract_x
_atom_site_fract_y
_atom_site_fract_z
_atom_site_U_iso_or_equiv
_atom_site_adp_type
_atom_site_calc_flag
_atom_site_refinement_flags
_atom_site_occupancy
_atom_site_disorder_assembly
_atom_site_disorder_group
S S1 1.12872(3) 0.84837(7) 0.02404(3) 0.01713(12) Uani d . 1 . .
O O1 0.76141(9) 0.7367(3) -0.02658(8) 0.0334(4) Uani d . 1 . .
O O2 1.15782(9) 1.0448(2) 0.31193(7) 0.0200(3) Uani d . 1 . .
O O3 1.24221(9) 0.9624(2) 0.24693(8) 0.0237(3) Uani d . 1 . .
N N1 0.90823(10) 0.6471(2) -0.06230(9) 0.0171(3) Uani d . 1 . .
N N2 0.98873(10) 0.6914(2) -0.06497(9) 0.0174(3) Uani d . 1 . .
N N3 0.97931(9) 0.7563(2) 0.03891(8) 0.0135(3) Uani d . 1 . .
N N4 0.99250(10) 0.8392(2) 0.10282(8) 0.0146(3) Uani d . 1 . .
N N5 1.07442(10) 1.0591(2) 0.30466(9) 0.0185(3) Uani d . 1 . .
N N6 1.03703(10) 1.0015(2) 0.24167(8) 0.0150(3) Uani d . 1 . .
C C1 0.67088(12) 0.6673(3) 0.04511(11) 0.0240(4) Uani d . 1 . .
H H1A 0.7144 0.6128 0.0788 0.029 Uiso calc R 1 . .
C C2 0.59151(13) 0.6753(3) 0.05414(11) 0.0232(4) Uani d . 1 . .
C C3 0.52834(13) 0.7576(3) 0.00321(12) 0.0285(5) Uani d . 1 . .
H H3A 0.4750 0.7640 0.0081 0.034 Uiso calc R 1 . .
C C4 0.54356(13) 0.8308(4) -0.05515(13) 0.0298(5) Uani d . 1 . .
H H4A 0.4999 0.8863 -0.0883 0.036 Uiso calc R 1 . .
C C5 0.62153(12) 0.8244(3) -0.06609(11) 0.0242(5) Uani d . 1 A .
C C6 0.68510(12) 0.7400(3) -0.01377(10) 0.0181(3) Uani d . 1 . .
C C7 0.83038(11) 0.6680(3) 0.02616(10) 0.0178(4) Uani d . 1 . .
H H7A 0.8219 0.5400 0.0354 0.021 Uiso calc R 1 . .
H H7B 0.8383 0.7374 0.0685 0.021 Uiso calc R 1 . .
C C8 0.90403(11) 0.6888(3) -0.00054(10) 0.0148(4) Uani d . 1 . .
C C9 1.02919(11) 0.7570(3) -0.00414(10) 0.0149(4) Uani d . 1 . .
C C10 1.14197(11) 0.7915(3) 0.11406(10) 0.0164(4) Uani d . 1 . .
H H10A 1.1460 0.6594 0.1199 0.020 Uiso calc R 1 . .
H H10B 1.1934 0.8451 0.1426 0.020 Uiso calc R 1 . .
C C11 1.06984(12) 0.8615(3) 0.13761(10) 0.0181(3) Uani d . 1 . .
C C12 1.09001(11) 0.9487(3) 0.20486(10) 0.0150(4) Uani d . 1 . .
C C13 1.17215(12) 0.9794(3) 0.25034(10) 0.0178(4) Uani d . 1 . .
C C14 0.94665(11) 1.0107(3) 0.22300(10) 0.0148(4) Uani d . 1 . .
C C15 0.90726(12) 0.9404(3) 0.26880(11) 0.0181(4) Uani d . 1 . .
H H15A 0.9378 0.8843 0.3097 0.022 Uiso calc R 1 . .
C C16 0.82111(13) 0.9555(3) 0.25236(11) 0.0212(4) Uani d . 1 . .
H H16A 0.7937 0.9074 0.2824 0.025 Uiso calc R 1 . .
C C17 0.77504(12) 1.0416(3) 0.19151(12) 0.0220(4) Uani d . 1 . .
C C18 0.81788(13) 1.1146(3) 0.14753(11) 0.0213(4) Uani d . 1 . .
H H18A 0.7880 1.1733 0.1071 0.026 Uiso calc R 1 . .
C C19 0.90384(12) 1.1014(3) 0.16288(10) 0.0173(4) Uani d . 1 . .
H H19A 0.9318 1.1518 0.1337 0.021 Uiso calc R 1 . .
C C20 0.57629(14) 0.5967(4) 0.11855(13) 0.0304(5) Uani d . 1 . .
H H20A 0.5324 0.5076 0.1057 0.046 Uiso calc R 1 . .
H H20B 0.5606 0.6935 0.1444 0.046 Uiso calc R 1 . .
H H20C 0.6263 0.5392 0.1464 0.046 Uiso calc R 1 . .
C C21 0.63844(15) 0.8953(4) -0.13113(13) 0.0365(6) Uani d . 1 . .
H H21A 0.6957 0.9417 -0.1180 0.044 Uiso calc PR 0.715(4) A 1
H H21B 0.6927 0.8569 -0.1322 0.044 Uiso d PR 0.285(4) A 2
C C22 0.5837(4) 1.0436(9) -0.1679(3) 0.0728(19) Uani d P 0.715(4) A 1
H H22A 0.5845 1.1429 -0.1365 0.109 Uiso calc PR 0.715(4) A 1
H H22B 0.5278 0.9981 -0.1858 0.109 Uiso calc PR 0.715(4) A 1
H H22C 0.6030 1.0865 -0.2054 0.109 Uiso calc PR 0.715(4) A 1
C C23 0.6338(3) 0.7265(7) -0.1815(2) 0.0531(11) Uani d P 0.715(4) A 1
H H23A 0.6492 0.7659 -0.2214 0.080 Uiso calc PR 0.715(4) A 1
H H23B 0.5780 0.6789 -0.1958 0.080 Uiso calc PR 0.715(4) A 1
H H23C 0.6715 0.6324 -0.1579 0.080 Uiso calc PR 0.715(4) A 1
C C22X 0.6361(9) 1.129(2) -0.1228(8) 0.0728(19) Uani d P 0.285(4) A 2
H H22D 0.6563 1.1860 -0.1576 0.109 Uiso calc PR 0.285(4) A 2
H H22E 0.6709 1.1645 -0.0779 0.109 Uiso calc PR 0.285(4) A 2
H H22F 0.5800 1.1684 -0.1283 0.109 Uiso calc PR 0.285(4) A 2
C C23X 0.5773(8) 0.8472(19) -0.1949(5) 0.0531(11) Uani d P 0.285(4) A 2
H H23D 0.5744 0.7161 -0.1995 0.080 Uiso calc PR 0.285(4) A 2
H H23E 0.5928 0.8992 -0.2330 0.080 Uiso calc PR 0.285(4) A 2
H H23F 0.5239 0.8940 -0.1948 0.080 Uiso calc PR 0.285(4) A 2
C C24 0.68205(13) 1.0618(4) 0.17411(14) 0.0315(5) Uani d . 1 . .
H H24A 0.6614 0.9817 0.2030 0.047 Uiso calc R 1 . .
H H24B 0.6569 1.0302 0.1265 0.047 Uiso calc R 1 . .
H H24C 0.6685 1.1864 0.1817 0.047 Uiso calc R 1 . .

loop_
_atom_site_aniso_label
_atom_site_aniso_U_11
_atom_site_aniso_U_22
_atom_site_aniso_U_33
_atom_site_aniso_U_12
_atom_site_aniso_U_13
_atom_site_aniso_U_23
S1 0.0194(2) 0.0186(3) 0.0151(2) -0.00106(17) 0.00760(17) 0.00018(19)
O1 0.0171(7) 0.0642(13) 0.0177(8) 0.0052(7) 0.0031(6) 0.0140(8)
O2 0.0215(7) 0.0234(8) 0.0134(7) -0.0021(5) 0.0025(5) -0.0027(6)
O3 0.0196(7) 0.0290(9) 0.0212(8) -0.0027(6) 0.0037(6) -0.0027(7)
N1 0.0191(7) 0.0171(9) 0.0135(8) -0.0002(6) 0.0024(6) -0.0001(7)
N2 0.0214(7) 0.0175(9) 0.0130(8) 0.0004(6) 0.0044(6) -0.0014(6)
N3 0.0178(7) 0.0124(8) 0.0106(7) 0.0003(6) 0.0046(6) -0.0008(6)
N4 0.0208(7) 0.0140(8) 0.0098(7) 0.0000(6) 0.0058(6) -0.0023(6)
N5 0.0224(8) 0.0182(9) 0.0135(8) -0.0013(6) 0.0031(6) -0.0026(7)
N6 0.0200(7) 0.0139(8) 0.0108(7) -0.0002(6) 0.0043(6) -0.0001(6)
C1 0.0202(9) 0.0315(12) 0.0183(10) 0.0003(8) 0.0025(8) 0.0001(9)
C2 0.0239(9) 0.0267(12) 0.0195(10) -0.0044(8) 0.0070(8) -0.0046(9)
C3 0.0193(9) 0.0385(14) 0.0282(12) 0.0028(9) 0.0077(8) 0.0007(11)
C4 0.0204(9) 0.0417(15) 0.0261(12) 0.0075(9) 0.0053(8) 0.0043(11)
C5 0.0211(9) 0.0322(13) 0.0180(10) 0.0014(8) 0.0036(8) 0.0028(9)
C6 0.0178(6) 0.0223(8) 0.0137(6) -0.0003(5) 0.0038(5) 0.0003(6)
C7 0.0171(8) 0.0220(11) 0.0126(9) 0.0000(7) 0.0018(7) 0.0009(8)
C8 0.0168(8) 0.0131(9) 0.0122(9) 0.0004(6) 0.0003(7) 0.0017(7)
C9 0.0188(8) 0.0133(9) 0.0132(9) 0.0018(7) 0.0057(7) 0.0016(7)
C10 0.0172(8) 0.0193(10) 0.0117(9) 0.0014(7) 0.0025(7) -0.0011(7)
C11 0.0178(6) 0.0223(8) 0.0137(6) -0.0003(5) 0.0038(5) 0.0003(6)
C12 0.0170(8) 0.0161(10) 0.0110(8) -0.0007(7) 0.0028(7) 0.0005(7)
C13 0.0231(9) 0.0168(10) 0.0123(9) -0.0020(7) 0.0033(7) -0.0007(8)
C14 0.0170(8) 0.0151(9) 0.0112(9) 0.0011(7) 0.0026(7) -0.0024(7)
C15 0.0254(9) 0.0136(10) 0.0164(9) -0.0001(7) 0.0080(8) -0.0016(8)
C16 0.0259(10) 0.0196(11) 0.0218(10) -0.0025(8) 0.0125(8) -0.0034(8)
C17 0.0209(9) 0.0196(11) 0.0247(11) 0.0000(7) 0.0053(8) -0.0068(9)
C18 0.0253(9) 0.0207(11) 0.0176(10) 0.0032(8) 0.0056(8) -0.0033(8)
C19 0.0237(9) 0.0156(10) 0.0138(9) 0.0022(7) 0.0074(7) -0.0013(8)
C20 0.0279(10) 0.0401(14) 0.0257(12) -0.0037(10) 0.0118(9) 0.0017(11)
C21 0.0254(10) 0.0585(18) 0.0252(12) 0.0059(11) 0.0068(9) 0.0161(12)
C22 0.075(3) 0.095(4) 0.062(3) 0.051(3) 0.041(3) 0.057(3)
C23 0.067(3) 0.069(3) 0.0283(19) -0.009(2) 0.0221(19) -0.003(2)
C22X 0.075(3) 0.095(4) 0.062(3) 0.051(3) 0.041(3) 0.057(3)
C23X 0.067(3) 0.069(3) 0.0283(19) -0.009(2) 0.0221(19) -0.003(2)
C24 0.0218(10) 0.0323(13) 0.0406(14) -0.0009(9) 0.0094(10) -0.0063(11)

loop_
_atom_type_symbol
_atom_type_description
_atom_type_scat_dispersion_real
_atom_type_scat_dispersion_imag
_atom_type_scat_source
C C 0.0033 0.0016 'International Tables Vol C Tables 4.2.6.8 and 6.1.1.4'
H H 0.0000 0.0000 'International Tables Vol C Tables 4.2.6.8 and 6.1.1.4'
N N 0.0061 0.0033 'International Tables Vol C Tables 4.2.6.8 and 6.1.1.4'
O O 0.0106 0.0060 'International Tables Vol C Tables 4.2.6.8 and 6.1.1.4'
S S 0.1246 0.1234 'International Tables Vol C Tables 4.2.6.8 and 6.1.1.4'

loop_
_geom_angle_atom_site_label_1
_geom_angle_atom_site_label_2
_geom_angle_atom_site_label_3
_geom_angle_site_symmetry_1
_geom_angle_site_symmetry_3
_geom_angle
_geom_angle_publ_flag
C9 S1 C10 . . 93.77(9) ?
C6 O1 C7 . . 117.65(16) ?
N5 O2 C13 . . 111.22(14) ?
C8 N1 N2 . . 107.70(15) ?
C9 N2 N1 . . 106.76(15) ?
C9 N3 C8 . . 105.11(16) ?
C9 N3 N4 . . 129.02(15) ?
C8 N3 N4 . . 124.59(15) ?
C11 N4 N3 . . 115.09(15) ?
N6 N5 O2 . . 105.30(15) ?
N5 N6 C12 . . 114.48(16) ?
N5 N6 C14 . . 113.81(15) ?
C12 N6 C14 . . 131.68(16) ?
C6 C1 C2 . . 120.4(2) ?
C6 C1 H1A . . 119.8 ?
C2 C1 H1A . . 119.8 ?
C3 C2 C1 . . 118.3(2) ?
C3 C2 C20 . . 121.42(19) ?
C1 C2 C20 . . 120.3(2) ?
C2 C3 C4 . . 120.7(2) ?
C2 C3 H3A . . 119.7 ?
C4 C3 H3A . . 119.7 ?
C3 C4 C5 . . 122.6(2) ?
C3 C4 H4A . . 118.7 ?
C5 C4 H4A . . 118.7 ?
C4 C5 C6 . . 115.9(2) ?
C4 C5 C21 . . 123.4(2) ?
C6 C5 C21 . . 120.61(19) ?
O1 C6 C1 . . 123.86(18) ?
O1 C6 C5 . . 114.11(18) ?
C1 C6 C5 . . 122.03(18) ?
O1 C7 C8 . . 105.79(16) ?
O1 C7 H7A . . 110.6 ?
C8 C7 H7A . . 110.6 ?
O1 C7 H7B . . 110.6 ?
C8 C7 H7B . . 110.6 ?
H7A C7 H7B . . 108.7 ?
N1 C8 N3 . . 109.95(16) ?
N1 C8 C7 . . 127.09(17) ?
N3 C8 C7 . . 122.97(17) ?
N2 C9 N3 . . 110.46(16) ?
N2 C9 S1 . . 129.40(15) ?
N3 C9 S1 . . 120.04(14) ?
C11 C10 S1 . . 111.30(13) ?
C11 C10 H10A . . 109.4 ?
S1 C10 H10A . . 109.4 ?
C11 C10 H10B . . 109.4 ?
S1 C10 H10B . . 109.4 ?
H10A C10 H10B . . 108.0 ?
N4 C11 C12 . . 119.20(17) ?
N4 C11 C10 . . 123.66(18) ?
C12 C11 C10 . . 117.04(16) ?
N6 C12 C13 . . 105.21(16) ?
N6 C12 C11 . . 128.48(17) ?
C13 C12 C11 . . 126.00(17) ?
O3 C13 O2 . . 120.25(17) ?
O3 C13 C12 . . 135.99(19) ?
O2 C13 C12 . . 103.76(16) ?
C15 C14 C19 . . 122.49(17) ?
C15 C14 N6 . . 118.37(17) ?
C19 C14 N6 . . 118.95(17) ?
C14 C15 C16 . . 118.53(19) ?
C14 C15 H15A . . 120.7 ?
C16 C15 H15A . . 120.7 ?
C15 C16 C17 . . 121.03(19) ?
C15 C16 H16A . . 119.5 ?
C17 C16 H16A . . 119.5 ?
C16 C17 C18 . . 118.38(18) ?
C16 C17 C24 . . 121.3(2) ?
C18 C17 C24 . . 120.3(2) ?
C19 C18 C17 . . 121.6(2) ?
C19 C18 H18A . . 119.2 ?
C17 C18 H18A . . 119.2 ?
C14 C19 C18 . . 117.90(18) ?
C14 C19 H19A . . 121.0 ?
C18 C19 H19A . . 121.0 ?
C2 C20 H20A . . 109.5 ?
C2 C20 H20B . . 109.5 ?
H20A C20 H20B . . 109.5 ?
C2 C20 H20C . . 109.5 ?
H20A C20 H20C . . 109.5 ?
H20B C20 H20C . . 109.5 ?
C23X C21 C5 . . 115.5(5) ?
C22 C21 C5 . . 116.2(3) ?
C22 C21 C23 . . 109.8(4) ?
C5 C21 C23 . . 107.9(3) ?
C23X C21 C22X . . 107.5(8) ?
C5 C21 C22X . . 103.8(5) ?
C22 C21 H21A . . 107.5 ?
C5 C21 H21A . . 107.5 ?
C23 C21 H21A . . 107.5 ?
C23X C21 H21B . . 109.9 ?
C22 C21 H21B . . 131.2 ?
C5 C21 H21B . . 109.9 ?
C23 C21 H21B . . 68.1 ?
C22X C21 H21B . . 109.9 ?
C21 C22 H22A . . 109.5 ?
C21 C22 H22B . . 109.5 ?
C21 C22 H22C . . 109.5 ?
C21 C23 H23A . . 109.5 ?
H21B C23 H23A . . 94.7 ?
C21 C23 H23B . . 109.5 ?
H21B C23 H23B . . 144.6 ?
C21 C23 H23C . . 109.5 ?
H21B C23 H23C . . 85.0 ?
C21 C22X H22D . . 109.5 ?
C21 C22X H22E . . 109.5 ?
H22D C22X H22E . . 109.5 ?
C21 C22X H22F . . 109.5 ?
H22D C22X H22F . . 109.5 ?
H22E C22X H22F . . 109.5 ?
C21 C23X H23D . . 109.5 ?
C21 C23X H23E . . 109.5 ?
H23D C23X H23E . . 109.5 ?
C21 C23X H23F . . 109.5 ?
H23D C23X H23F . . 109.5 ?
H23E C23X H23F . . 109.5 ?
C17 C24 H24A . . 109.5 ?
C17 C24 H24B . . 109.5 ?
H24A C24 H24B . . 109.5 ?
C17 C24 H24C . . 109.5 ?
H24A C24 H24C . . 109.5 ?
H24B C24 H24C . . 109.5 ?

loop_
_geom_bond_atom_site_label_1
_geom_bond_atom_site_label_2
_geom_bond_site_symmetry_2
_geom_bond_distance
_geom_bond_publ_flag
S1 C9 . 1.7327(19) ?
S1 C10 . 1.816(2) ?
O1 C6 . 1.379(2) ?
O1 C7 . 1.417(2) ?
O2 N5 . 1.368(2) ?
O2 C13 . 1.418(2) ?
O3 C13 . 1.204(2) ?
N1 C8 . 1.307(2) ?
N1 N2 . 1.405(2) ?
N2 C9 . 1.309(2) ?
N3 C9 . 1.373(2) ?
N3 C8 . 1.373(2) ?
N3 N4 . 1.385(2) ?
N4 C11 . 1.293(2) ?
N5 N6 . 1.314(2) ?
N6 C12 . 1.371(2) ?
N6 C14 . 1.453(2) ?
C1 C6 . 1.387(3) ?
C1 C2 . 1.397(3) ?
C1 H1A . 0.9300 ?
C2 C3 . 1.381(3) ?
C2 C20 . 1.511(3) ?
C3 C4 . 1.385(3) ?
C3 H3A . 0.9300 ?
C4 C5 . 1.390(3) ?
C4 H4A . 0.9300 ?
C5 C6 . 1.406(3) ?
C5 C21 . 1.515(3) ?
C7 C8 . 1.494(3) ?
C7 H7A . 0.9700 ?
C7 H7B . 0.9700 ?
C10 C11 . 1.513(3) ?
C10 H10A . 0.9700 ?
C10 H10B . 0.9700 ?
C11 C12 . 1.449(3) ?
C12 C13 . 1.434(3) ?
C14 C15 . 1.384(3) ?
C14 C19 . 1.386(3) ?
C15 C16 . 1.390(3) ?
C15 H15A . 0.9300 ?
C16 C17 . 1.396(3) ?
C16 H16A . 0.9300 ?
C17 C18 . 1.402(3) ?
C17 C24 . 1.503(3) ?
C18 C19 . 1.387(3) ?
C18 H18A . 0.9300 ?
C19 H19A . 0.9300 ?
C20 H20A . 0.9600 ?
C20 H20B . 0.9600 ?
C20 H20C . 0.9600 ?
C21 C23X . 1.438(11) ?
C21 C22 . 1.472(5) ?
C21 C23 . 1.585(5) ?
C21 C22X . 1.716(16) ?
C21 H21A . 0.9800 ?
C21 H21B . 0.9600 ?
C22 H22A . 0.9600 ?
C22 H22B . 0.9600 ?
C22 H22C . 0.9600 ?
C23 H23A . 0.9600 ?
C23 H23B . 0.9600 ?
C23 H23C . 0.9600 ?
C22X H22D . 0.9600 ?
C22X H22E . 0.9600 ?
C22X H22F . 0.9600 ?
C23X H23D . 0.9600 ?
C23X H23E . 0.9600 ?
C23X H23F . 0.9600 ?
C24 H24A . 0.9600 ?
C24 H24B . 0.9600 ?
C24 H24C . 0.9600 ?

loop_
_geom_hbond_atom_site_label_D
_geom_hbond_atom_site_label_H
_geom_hbond_atom_site_label_A
_geom_hbond_site_symmetry_A
_geom_hbond_distance_DH
_geom_hbond_distance_HA
_geom_hbond_distance_DA
_geom_hbond_angle_DHA
_geom_hbond_publ_flag
C10 H10B O3 . 0.97 2.20 2.993(3) 138 yes
C10 H10A N1 3_765 0.97 2.56 3.393(3) 144 yes
C15 H15A N2 4_576 0.93 2.49 3.377(3) 160 yes
C19 H19A N2 3_775 0.93 2.47 3.397(3) 174 yes

loop_
_geom_torsion_atom_site_label_1
_geom_torsion_atom_site_label_2
_geom_torsion_atom_site_label_3
_geom_torsion_atom_site_label_4
_geom_torsion_site_symmetry_1
_geom_torsion_site_symmetry_2
_geom_torsion_site_symmetry_3
_geom_torsion_site_symmetry_4
_geom_torsion
_geom_torsion_publ_flag
C8 N1 N2 C9 . . . . 0.3(2) ?
C9 N3 N4 C11 . . . . -27.6(3) ?
C8 N3 N4 C11 . . . . 167.24(18) ?
C13 O2 N5 N6 . . . . 1.3(2) ?
O2 N5 N6 C12 . . . . -0.2(2) ?
O2 N5 N6 C14 . . . . -178.43(15) ?
C6 C1 C2 C3 . . . . -0.2(3) ?
C6 C1 C2 C20 . . . . -179.7(2) ?
C1 C2 C3 C4 . . . . -0.2(4) ?
C20 C2 C3 C4 . . . . 179.3(2) ?
C2 C3 C4 C5 . . . . 0.6(4) ?
C3 C4 C5 C6 . . . . -0.5(4) ?
C3 C4 C5 C21 . . . . 176.9(3) ?
C7 O1 C6 C1 . . . . -5.2(3) ?
C7 O1 C6 C5 . . . . 174.8(2) ?
C2 C1 C6 O1 . . . . -179.7(2) ?
C2 C1 C6 C5 . . . . 0.3(3) ?
C4 C5 C6 O1 . . . . -180.0(2) ?
C21 C5 C6 O1 . . . . 2.5(3) ?
C4 C5 C6 C1 . . . . 0.1(3) ?
C21 C5 C6 C1 . . . . -177.4(2) ?
C6 O1 C7 C8 . . . . -177.50(18) ?
N2 N1 C8 N3 . . . . -1.2(2) ?
N2 N1 C8 C7 . . . . 179.21(18) ?
C9 N3 C8 N1 . . . . 1.5(2) ?
N4 N3 C8 N1 . . . . 169.57(17) ?
C9 N3 C8 C7 . . . . -178.86(18) ?
N4 N3 C8 C7 . . . . -10.8(3) ?
O1 C7 C8 N1 . . . . -45.2(3) ?
O1 C7 C8 N3 . . . . 135.22(19) ?
N1 N2 C9 N3 . . . . 0.6(2) ?
N1 N2 C9 S1 . . . . -175.78(15) ?
C8 N3 C9 N2 . . . . -1.3(2) ?
N4 N3 C9 N2 . . . . -168.63(17) ?
C8 N3 C9 S1 . . . . 175.50(14) ?
N4 N3 C9 S1 . . . . 8.1(3) ?
C10 S1 C9 N2 . . . . -154.3(2) ?
C10 S1 C9 N3 . . . . 29.67(17) ?
C9 S1 C10 C11 . . . . -51.92(16) ?
N3 N4 C11 C12 . . . . 179.41(17) ?
N3 N4 C11 C10 . . . . -4.3(3) ?
S1 C10 C11 N4 . . . . 47.2(3) ?
S1 C10 C11 C12 . . . . -136.52(16) ?
N5 N6 C12 C13 . . . . -0.9(2) ?
C14 N6 C12 C13 . . . . 176.92(19) ?
N5 N6 C12 C11 . . . . 172.90(19) ?
C14 N6 C12 C11 . . . . -9.3(3) ?
N4 C11 C12 N6 . . . . 5.8(3) ?
C10 C11 C12 N6 . . . . -170.68(19) ?
N4 C11 C12 C13 . . . . 178.4(2) ?
C10 C11 C12 C13 . . . . 1.9(3) ?
N5 O2 C13 O3 . . . . 178.29(18) ?
N5 O2 C13 C12 . . . . -1.8(2) ?
N6 C12 C13 O3 . . . . -178.5(2) ?
C11 C12 C13 O3 . . . . 7.5(4) ?
N6 C12 C13 O2 . . . . 1.5(2) ?
C11 C12 C13 O2 . . . . -172.44(19) ?
N5 N6 C14 C15 . . . . -48.2(2) ?
C12 N6 C14 C15 . . . . 133.9(2) ?
N5 N6 C14 C19 . . . . 126.9(2) ?
C12 N6 C14 C19 . . . . -50.9(3) ?
C19 C14 C15 C16 . . . . 2.5(3) ?
N6 C14 C15 C16 . . . . 177.51(18) ?
C14 C15 C16 C17 . . . . -0.8(3) ?
C15 C16 C17 C18 . . . . -0.7(3) ?
C15 C16 C17 C24 . . . . -178.7(2) ?
C16 C17 C18 C19 . . . . 0.6(3) ?
C24 C17 C18 C19 . . . . 178.7(2) ?
C15 C14 C19 C18 . . . . -2.6(3) ?
N6 C14 C19 C18 . . . . -177.54(17) ?
C17 C18 C19 C14 . . . . 1.0(3) ?
C4 C5 C21 C23X . . . . -43.8(7) ?
C6 C5 C21 C23X . . . . 133.5(7) ?
C4 C5 C21 C22 . . . . 27.4(5) ?
C6 C5 C21 C22 . . . . -155.2(4) ?
C4 C5 C21 C23 . . . . -96.3(3) ?
C6 C5 C21 C23 . . . . 81.0(3) ?
C4 C5 C21 C22X . . . . 73.6(6) ?
C6 C5 C21 C22X . . . . -109.1(6) ?
